data_7026344
loop_
_publ_author_name
'Coles, Martyn P.'
'Hitchcock, Peter B.'
'Khvostov, Alexei V.'
'Lappert, Michael F.'
'Li, Zhengning'
'Protchenko, Andrey V.'

_publ_section_title
;
 Crystalline amidocerium(IV) oxides and a side-on bridging dioxygen
 complex.
;
_journal_issue 29
_journal_name_full 'Dalton transactions (Cambridge, England : 2003)'
_journal_page_first 6780
_journal_page_last 6788
_journal_paper_doi 10.1039/c0dt00349b
_journal_volume 39
_journal_year 2010
_chemical_compound_source 'synthesis as described'
_chemical_formula_moiety 'C72 H144 Ce4 N8 O4'
_chemical_formula_sum 'C72 H144 Ce4 N8 O4'
_chemical_formula_weight 1746.43
_chemical_name_systematic
;
?
;
_space_group_IT_number 2
_symmetry_cell_setting triclinic
_symmetry_Int_Tables_number 2
_symmetry_space_group_name_Hall '-P 1'
_symmetry_space_group_name_H-M 'P -1'
_atom_sites_solution_hydrogens geom
_atom_sites_solution_primary direct
_atom_sites_solution_secondary difmap
_audit_conform_dict_location ftp://ftp.iucr.org/pub/cif_core.dic
_audit_conform_dict_name cif_core.dic
_audit_conform_dict_version 2.3
_audit_creation_date 2005-10-28T11:25:50-00:00
_audit_creation_method 'WinGX routine CIF_UPDATE'
_cell_angle_alpha 88.222(3)
_cell_angle_beta 82.782(2)
_cell_angle_gamma 77.134(3)
_cell_formula_units_Z 2
_cell_length_a 11.9386(6)
_cell_length_b 16.2491(8)
_cell_length_c 21.5659(11)
_cell_measurement_reflns_used 70639
_cell_measurement_temperature 173(2)
_cell_measurement_theta_max 22.986
_cell_measurement_theta_min 3.395
_cell_measurement_wavelength 0.71073
_cell_volume 4046.2(4)
_computing_cell_refinement 'HKL Scalepack (Otwinowski & Minor 1997)'
_computing_data_collection 'Collect (Nonius BV, 1997-2000)'
_computing_data_reduction 'HKL Denzo and Scalepack (Otwinowski & Minor 1997)'
_computing_molecular_graphics 'Ortep-3 for Windows (Farrugia, 1997)'
_computing_publication_material 'WinGX publication routines (Farrugia, 1999)'
_computing_structure_refinement 'SHELXL-97 (Sheldrick, 1997)'
_computing_structure_solution 'SHELXS-86 (Sheldrick, 1986)'
_diffrn_ambient_temperature 173(2)
_diffrn_detector 'CCD plate'
_diffrn_detector_area_resol_mean 9
_diffrn_measured_fraction_theta_full 0.991
_diffrn_measured_fraction_theta_max 0.991
_diffrn_measurement_device '95mm CCD camera on \k-goniostat'
_diffrn_measurement_device_type KappaCCD
_diffrn_measurement_method 'CCD rotation images, thick slices'
_diffrn_orient_matrix_type 'by Nonius Collect from scalepack cell'
_diffrn_orient_matrix_UB_11 0.665496E-1
_diffrn_orient_matrix_UB_12 0.268991E-1
_diffrn_orient_matrix_UB_13 -0.14045E-1
_diffrn_orient_matrix_UB_21 0.457494E-1
_diffrn_orient_matrix_UB_22 -0.344502E-1
_diffrn_orient_matrix_UB_23 0.312888E-1
_diffrn_orient_matrix_UB_31 0.311691E-1
_diffrn_orient_matrix_UB_32 -0.455484E-1
_diffrn_orient_matrix_UB_33 -0.317552E-1
_diffrn_radiation_monochromator graphite
_diffrn_radiation_probe x-ray
_diffrn_radiation_type MoK\a
_diffrn_radiation_wavelength 0.7107
_diffrn_reflns_av_R_equivalents 0.1239
_diffrn_reflns_av_unetI/netI 0.1208
_diffrn_reflns_limit_h_max 13
_diffrn_reflns_limit_h_min -13
_diffrn_reflns_limit_k_max 17
_diffrn_reflns_limit_k_min -17
_diffrn_reflns_limit_l_max 23
_diffrn_reflns_limit_l_min -23
_diffrn_reflns_number 43907
_diffrn_reflns_theta_full 23.03
_diffrn_reflns_theta_max 23.03
_diffrn_reflns_theta_min 3.42
_diffrn_source 'Enraf Nonius FR590'
_exptl_absorpt_coefficient_mu 2.254
_exptl_absorpt_correction_T_max 0.9633
_exptl_absorpt_correction_T_min 0.8895
_exptl_absorpt_correction_type multi-scan
_exptl_absorpt_process_details
;
[c.f. r.h. blessing, acta cryst. (1995), a51, 33-38]
;
_exptl_crystal_colour red
_exptl_crystal_density_diffrn 1.433
_exptl_crystal_density_method 'not measured'
_exptl_crystal_description plate
_exptl_crystal_F_000 1792
_exptl_crystal_size_max 0.1
_exptl_crystal_size_mid 0.1
_exptl_crystal_size_min 0.01
_refine_diff_density_max 2.023
_refine_diff_density_min -0.659
_refine_diff_density_rms 0.149
_refine_ls_extinction_method none
_refine_ls_goodness_of_fit_ref 1.07
_refine_ls_hydrogen_treatment constr
_refine_ls_matrix_type full
_refine_ls_number_parameters 793
_refine_ls_number_reflns 11209
_refine_ls_number_restraints 0
_refine_ls_restrained_S_all 1.07
_refine_ls_R_factor_all 0.1331
_refine_ls_R_factor_gt 0.067
_refine_ls_shift/su_max 0.001
_refine_ls_shift/su_mean 0
_refine_ls_structure_factor_coef Fsqd
_refine_ls_weighting_details 'calc w=1/[\s^2^(Fo^2^)+(0.0000P)^2^+34.4080P] where P=(Fo^2^+2Fc^2^)/3'
_refine_ls_weighting_scheme calc
_refine_ls_wR_factor_gt 0.0987
_refine_ls_wR_factor_ref 0.1168
_reflns_number_gt 6961
_reflns_number_total 11209
_reflns_threshold_expression >2sigma(I)
_cod_data_source_file c0dt00349b.txt
_cod_data_source_block (5)-oct1305
_cod_database_code 7026344

loop_
_symmetry_equiv_pos_as_xyz
'x, y, z'
'-x, -y, -z'

loop_
_atom_site_label
_atom_site_type_symbol
_atom_site_fract_x
_atom_site_fract_y
_atom_site_fract_z
_atom_site_U_iso_or_equiv
_atom_site_adp_type
_atom_site_occupancy
_atom_site_symmetry_multiplicity
_atom_site_calc_flag
_atom_site_refinement_flags
Ce1 Ce 0.23689(6) 0.76372(4) 0.38617(3) 0.0311(2) Uani 1 1 d .
Ce2 Ce 0.16822(6) 0.93513(4) 0.23281(3) 0.0308(2) Uani 1 1 d .
Ce3 Ce 0.30868(6) 0.72664(4) 0.10825(3) 0.0323(2) Uani 1 1 d .
Ce4 Ce 0.27157(6) 0.55574(4) 0.26109(3) 0.0319(2) Uani 1 1 d .
O1 O 0.2024(7) 0.8509(5) 0.3098(4) 0.041(2) Uani 1 1 d .
O2 O 0.2384(7) 0.8294(5) 0.1719(4) 0.043(2) Uani 1 1 d .
O3 O 0.2915(7) 0.6430(5) 0.1847(4) 0.045(2) Uani 1 1 d .
O4 O 0.2545(7) 0.6620(5) 0.3234(4) 0.041(2) Uani 1 1 d .
N1 N 0.0984(8) 0.7430(6) 0.4644(4) 0.038(3) Uani 1 1 d .
N2 N 0.3954(8) 0.7924(5) 0.4220(4) 0.030(2) Uani 1 1 d .
N3 N -0.0275(8) 0.9932(6) 0.2462(4) 0.033(2) Uani 1 1 d .
N4 N 0.2779(8) 1.0311(6) 0.1980(4) 0.039(3) Uani 1 1 d .
N5 N 0.1819(8) 0.7413(6) 0.0361(4) 0.041(3) Uani 1 1 d .
N6 N 0.5014(8) 0.7058(6) 0.0731(4) 0.042(3) Uani 1 1 d .
N7 N 0.1098(8) 0.5049(6) 0.2514(4) 0.041(3) Uani 1 1 d .
N8 N 0.4311(8) 0.4591(6) 0.2863(4) 0.039(3) Uani 1 1 d .
C1 C -0.0249(11) 0.7820(8) 0.4658(5) 0.042(3) Uani 1 1 d .
C2 C -0.0974(11) 0.7156(9) 0.4637(6) 0.054(4) Uani 1 1 d .
H2B H -0.082 0.6903 0.4215 0.064 Uiso 1 1 calc R
H2A H -0.1805 0.7438 0.4708 0.064 Uiso 1 1 calc R
C3 C -0.0722(13) 0.6448(10) 0.5126(7) 0.072(5) Uani 1 1 d .
H3B H -0.097 0.6682 0.5552 0.087 Uiso 1 1 calc R
H3A H -0.1159 0.6011 0.5066 0.087 Uiso 1 1 calc R
C4 C 0.0564(11) 0.6060(8) 0.5049(7) 0.054(4) Uani 1 1 d .
H4B H 0.0739 0.5633 0.5382 0.065 Uiso 1 1 calc R
H4A H 0.0788 0.577 0.4641 0.065 Uiso 1 1 calc R
C5 C 0.1268(12) 0.6722(7) 0.5085(6) 0.046(4) Uani 1 1 d .
C6 C -0.0368(11) 0.8405(9) 0.4078(6) 0.064(4) Uani 1 1 d .
H6C H -0.1184 0.868 0.4068 0.096 Uiso 1 1 calc R
H6B H -0.008 0.8069 0.3698 0.096 Uiso 1 1 calc R
H6A H 0.0085 0.8835 0.4101 0.096 Uiso 1 1 calc R
C7 C -0.0725(11) 0.8413(8) 0.5229(6) 0.060(4) Uani 1 1 d .
H7C H -0.0265 0.8842 0.5233 0.09 Uiso 1 1 calc R
H7B H -0.0676 0.808 0.5616 0.09 Uiso 1 1 calc R
H7A H -0.1535 0.8689 0.5199 0.09 Uiso 1 1 calc R
C8 C 0.2556(11) 0.6294(8) 0.4898(6) 0.052(4) Uani 1 1 d .
H8C H 0.2792 0.5831 0.5189 0.078 Uiso 1 1 calc R
H8B H 0.3034 0.6709 0.4913 0.078 Uiso 1 1 calc R
H8A H 0.2656 0.607 0.4473 0.078 Uiso 1 1 calc R
C9 C 0.1192(13) 0.7010(9) 0.5777(6) 0.068(4) Uani 1 1 d .
H9C H 0.0382 0.7246 0.5937 0.101 Uiso 1 1 calc R
H9B H 0.1645 0.7442 0.5794 0.101 Uiso 1 1 calc R
H9A H 0.1502 0.6524 0.6034 0.101 Uiso 1 1 calc R
C10 C 0.3798(11) 0.8581(7) 0.4690(6) 0.039(3) Uani 1 1 d .
C11 C 0.4569(12) 0.9206(8) 0.4487(7) 0.056(4) Uani 1 1 d .
H11B H 0.4277 0.9535 0.4124 0.067 Uiso 1 1 calc R
H11A H 0.451 0.9607 0.4832 0.067 Uiso 1 1 calc R
C12 C 0.5814(12) 0.8788(9) 0.4314(6) 0.056(4) Uani 1 1 d .
H12B H 0.6257 0.922 0.4167 0.068 Uiso 1 1 calc R
H12A H 0.6137 0.8506 0.4686 0.068 Uiso 1 1 calc R
C13 C 0.5936(11) 0.8153(8) 0.3810(6) 0.049(4) Uani 1 1 d .
H13B H 0.6755 0.7847 0.3731 0.059 Uiso 1 1 calc R
H13A H 0.5721 0.8449 0.342 0.059 Uiso 1 1 calc R
C14 C 0.5160(10) 0.7505(8) 0.3986(5) 0.038(3) Uani 1 1 d .
C15 C 0.2520(11) 0.9072(8) 0.4737(6) 0.055(4) Uani 1 1 d .
H15C H 0.2011 0.8693 0.489 0.083 Uiso 1 1 calc R
H15B H 0.2341 0.9289 0.4323 0.083 Uiso 1 1 calc R
H15A H 0.2399 0.9544 0.5028 0.083 Uiso 1 1 calc R
C16 C 0.3996(12) 0.8270(9) 0.5341(6) 0.060(4) Uani 1 1 d .
H16C H 0.3852 0.8753 0.5623 0.09 Uiso 1 1 calc R
H16B H 0.4798 0.7954 0.5339 0.09 Uiso 1 1 calc R
H16A H 0.3468 0.7901 0.5484 0.09 Uiso 1 1 calc R
C17 C 0.5132(11) 0.7035(8) 0.3380(6) 0.052(4) Uani 1 1 d .
H17C H 0.5925 0.6777 0.3203 0.078 Uiso 1 1 calc R
H17B H 0.4762 0.7435 0.3078 0.078 Uiso 1 1 calc R
H17A H 0.4693 0.6595 0.3474 0.078 Uiso 1 1 calc R
C18 C 0.5752(11) 0.6827(8) 0.4430(6) 0.058(4) Uani 1 1 d .
H18C H 0.5301 0.6391 0.4507 0.088 Uiso 1 1 calc R
H18B H 0.5794 0.709 0.4826 0.088 Uiso 1 1 calc R
H18A H 0.6535 0.6571 0.4237 0.088 Uiso 1 1 calc R
C19 C -0.0702(10) 1.0719(8) 0.2822(5) 0.039(3) Uani 1 1 d .
C20 C -0.1725(11) 1.0656(8) 0.3313(6) 0.050(4) Uani 1 1 d .
H20B H -0.1442 1.0272 0.3652 0.06 Uiso 1 1 calc R
H20A H -0.2067 1.122 0.3497 0.06 Uiso 1 1 calc R
C21 C -0.2641(11) 1.0335(9) 0.3041(6) 0.051(4) Uani 1 1 d .
H21B H -0.2975 1.0742 0.2726 0.061 Uiso 1 1 calc R
H21A H -0.3271 1.0283 0.3375 0.061 Uiso 1 1 calc R
C22 C -0.2135(11) 0.9480(8) 0.2735(6) 0.050(4) Uani 1 1 d .
H22B H -0.185 0.9065 0.3057 0.06 Uiso 1 1 calc R
H22A H -0.275 0.9283 0.2553 0.06 Uiso 1 1 calc R
C23 C -0.1147(10) 0.9521(7) 0.2226(5) 0.030(3) Uani 1 1 d .
C24 C 0.0296(11) 1.0860(8) 0.3154(6) 0.053(4) Uani 1 1 d .
H24C H 0.0051 1.1388 0.3392 0.08 Uiso 1 1 calc R
H24B H 0.0959 1.0894 0.2844 0.08 Uiso 1 1 calc R
H24A H 0.0519 1.0388 0.3441 0.08 Uiso 1 1 calc R
C25 C -0.1026(11) 1.1505(8) 0.2416(6) 0.056(4) Uani 1 1 d .
H25C H -0.1704 1.1473 0.2213 0.083 Uiso 1 1 calc R
H25B H -0.0375 1.1536 0.2097 0.083 Uiso 1 1 calc R
H25A H -0.1207 1.201 0.2679 0.083 Uiso 1 1 calc R
C26 C -0.0508(11) 0.8609(8) 0.2044(6) 0.055(4) Uani 1 1 d .
H26C H -0.0203 0.8313 0.2411 0.083 Uiso 1 1 calc R
H26B H 0.0132 0.8624 0.1714 0.083 Uiso 1 1 calc R
H26A H -0.1049 0.8312 0.1891 0.083 Uiso 1 1 calc R
C27 C -0.1584(10) 0.9932(8) 0.1627(5) 0.046(4) Uani 1 1 d .
H27C H -0.2079 0.9601 0.1468 0.07 Uiso 1 1 calc R
H27B H -0.0923 0.995 0.1312 0.07 Uiso 1 1 calc R
H27A H -0.203 1.0507 0.1718 0.07 Uiso 1 1 calc R
C28 C 0.3788(10) 1.0425(8) 0.2259(6) 0.042(3) Uani 1 1 d .
C29 C 0.4894(11) 1.0199(8) 0.1816(7) 0.057(4) Uani 1 1 d .
H29B H 0.5109 0.9579 0.1758 0.068 Uiso 1 1 calc R
H29A H 0.5524 1.0369 0.2003 0.068 Uiso 1 1 calc R
C30 C 0.4781(11) 1.0626(9) 0.1181(7) 0.066(5) Uani 1 1 d .
H30B H 0.5495 1.0418 0.0892 0.079 Uiso 1 1 calc R
H30A H 0.4677 1.1244 0.1226 0.079 Uiso 1 1 calc R
C31 C 0.3732(10) 1.0433(9) 0.0908(6) 0.054(4) Uani 1 1 d .
H31B H 0.3639 1.074 0.0507 0.064 Uiso 1 1 calc R
H31A H 0.388 0.9821 0.0821 0.064 Uiso 1 1 calc R
C32 C 0.2615(10) 1.0689(8) 0.1353(6) 0.042(3) Uani 1 1 d .
C33 C 0.3651(13) 1.1303(9) 0.2546(7) 0.072(5) Uani 1 1 d .
H33C H 0.43 1.1301 0.2782 0.108 Uiso 1 1 calc R
H33B H 0.2923 1.144 0.2826 0.108 Uiso 1 1 calc R
H33A H 0.3641 1.1726 0.2211 0.108 Uiso 1 1 calc R
C34 C 0.3894(12) 0.9814(9) 0.2825(6) 0.065(4) Uani 1 1 d .
H34C H 0.401 0.9232 0.268 0.097 Uiso 1 1 calc R
H34B H 0.3183 0.9952 0.3119 0.097 Uiso 1 1 calc R
H34A H 0.4554 0.987 0.3035 0.097 Uiso 1 1 calc R
C35 C 0.2211(12) 1.1673(8) 0.1370(6) 0.061(4) Uani 1 1 d .
H35C H 0.282 1.1918 0.1505 0.091 Uiso 1 1 calc R
H35B H 0.1504 1.1835 0.1665 0.091 Uiso 1 1 calc R
H35A H 0.2053 1.1884 0.0952 0.091 Uiso 1 1 calc R
C36 C 0.1674(10) 1.0346(8) 0.1102(6) 0.045(3) Uani 1 1 d .
H36C H 0.155 1.0587 0.0688 0.068 Uiso 1 1 calc R
H36B H 0.0953 1.0501 0.1386 0.068 Uiso 1 1 calc R
H36A H 0.1912 0.973 0.1071 0.068 Uiso 1 1 calc R
C37 C 0.1784(11) 0.8124(9) -0.0076(6) 0.050(4) Uani 1 1 d .
C38 C 0.1958(14) 0.7799(9) -0.0760(6) 0.065(4) Uani 1 1 d .
H38B H 0.1847 0.8289 -0.1048 0.078 Uiso 1 1 calc R
H38A H 0.2761 0.747 -0.0859 0.078 Uiso 1 1 calc R
C39 C 0.1127(15) 0.7253(10) -0.0866(7) 0.082(5) Uani 1 1 d .
H39B H 0.1317 0.7015 -0.1293 0.098 Uiso 1 1 calc R
H39A H 0.0326 0.7598 -0.0826 0.098 Uiso 1 1 calc R
C40 C 0.1221(12) 0.6531(9) -0.0378(6) 0.059(4) Uani 1 1 d .
H40B H 0.0621 0.621 -0.0422 0.071 Uiso 1 1 calc R
H40A H 0.1986 0.614 -0.0466 0.071 Uiso 1 1 calc R
C41 C 0.1076(11) 0.6839(9) 0.0287(6) 0.049(4) Uani 1 1 d .
C42 C 0.0684(12) 0.8835(8) 0.0034(7) 0.067(4) Uani 1 1 d .
H42C H 0.0615 0.9063 0.0457 0.1 Uiso 1 1 calc R
H42B H 0.0003 0.8609 -0.001 0.1 Uiso 1 1 calc R
H42A H 0.0734 0.9286 -0.0273 0.1 Uiso 1 1 calc R
C43 C 0.2797(11) 0.8538(8) 0.0000(6) 0.055(4) Uani 1 1 d .
H43C H 0.2812 0.8992 -0.0308 0.082 Uiso 1 1 calc R
H43B H 0.3526 0.8114 -0.0065 0.082 Uiso 1 1 calc R
H43A H 0.2697 0.8771 0.0422 0.082 Uiso 1 1 calc R
C44 C -0.0221(11) 0.7206(10) 0.0504(7) 0.082(5) Uani 1 1 d .
H44C H -0.0665 0.6776 0.0458 0.123 Uiso 1 1 calc R
H44B H -0.0501 0.7699 0.0247 0.123 Uiso 1 1 calc R
H44A H -0.0319 0.7375 0.0943 0.123 Uiso 1 1 calc R
C45 C 0.1444(12) 0.6080(9) 0.0699(6) 0.063(4) Uani 1 1 d .
H45C H 0.0955 0.5677 0.0663 0.095 Uiso 1 1 calc R
H45B H 0.136 0.6262 0.1135 0.095 Uiso 1 1 calc R
H45A H 0.2254 0.581 0.0566 0.095 Uiso 1 1 calc R
C46 C 0.5484(11) 0.6537(9) 0.0154(6) 0.048(4) Uani 1 1 d .
C47 C 0.6513(11) 0.5832(8) 0.0285(7) 0.056(4) Uani 1 1 d .
H47B H 0.6234 0.5429 0.0588 0.067 Uiso 1 1 calc R
H47A H 0.6841 0.5522 -0.0108 0.067 Uiso 1 1 calc R
C48 C 0.7444(12) 0.6146(9) 0.0539(7) 0.064(4) Uani 1 1 d .
H48B H 0.777 0.652 0.0231 0.076 Uiso 1 1 calc R
H48A H 0.8076 0.5665 0.0629 0.076 Uiso 1 1 calc R
C49 C 0.6920(11) 0.6626(9) 0.1133(7) 0.061(4) Uani 1 1 d .
H49B H 0.7519 0.6868 0.1293 0.074 Uiso 1 1 calc R
H49A H 0.6682 0.6227 0.1452 0.074 Uiso 1 1 calc R
C50 C 0.5864(11) 0.7345(8) 0.1046(6) 0.048(4) Uani 1 1 d .
C51 C 0.5813(12) 0.7049(9) -0.0424(6) 0.062(4) Uani 1 1 d .
H51C H 0.6083 0.667 -0.0783 0.093 Uiso 1 1 calc R
H51B H 0.6432 0.7324 -0.0343 0.093 Uiso 1 1 calc R
H51A H 0.5135 0.7478 -0.0515 0.093 Uiso 1 1 calc R
C52 C 0.4534(12) 0.6128(9) -0.0003(7) 0.067(4) Uani 1 1 d .
H52C H 0.387 0.6566 -0.01 0.101 Uiso 1 1 calc R
H52B H 0.4295 0.5794 0.0355 0.101 Uiso 1 1 calc R
H52A H 0.4822 0.5759 -0.0366 0.101 Uiso 1 1 calc R
C53 C 0.5265(11) 0.7646(9) 0.1693(6) 0.061(4) Uani 1 1 d .
H53C H 0.5014 0.7176 0.1923 0.091 Uiso 1 1 calc R
H53B H 0.459 0.8104 0.1649 0.091 Uiso 1 1 calc R
H53A H 0.5806 0.7851 0.1923 0.091 Uiso 1 1 calc R
C54 C 0.6266(11) 0.8106(8) 0.0720(6) 0.059(4) Uani 1 1 d .
H54C H 0.5592 0.8566 0.0681 0.088 Uiso 1 1 calc R
H54B H 0.667 0.7938 0.0304 0.088 Uiso 1 1 calc R
H54A H 0.6792 0.8296 0.0969 0.088 Uiso 1 1 calc R
C55 C -0.0108(11) 0.5534(8) 0.2694(6) 0.040(3) Uani 1 1 d .
C56 C -0.0868(12) 0.5548(9) 0.2170(7) 0.063(4) Uani 1 1 d .
H56B H -0.0618 0.5903 0.1821 0.076 Uiso 1 1 calc R
H56A H -0.1682 0.5805 0.2328 0.076 Uiso 1 1 calc R
C57 C -0.0792(13) 0.4655(10) 0.1927(6) 0.065(5) Uani 1 1 d .
H57B H -0.1103 0.4312 0.2266 0.079 Uiso 1 1 calc R
H57A H -0.1266 0.4688 0.1579 0.079 Uiso 1 1 calc R
C58 C 0.0433(12) 0.4243(9) 0.1707(6) 0.058(4) Uani 1 1 d .
H58B H 0.0725 0.4569 0.1351 0.069 Uiso 1 1 calc R
H58A H 0.0467 0.3668 0.1556 0.069 Uiso 1 1 calc R
C59 C 0.1206(11) 0.4188(8) 0.2223(6) 0.047(3) Uani 1 1 d .
C60 C -0.0679(12) 0.5266(8) 0.3315(6) 0.056(4) Uani 1 1 d .
H60C H -0.1414 0.5668 0.3434 0.085 Uiso 1 1 calc R
H60B H -0.0166 0.5256 0.3637 0.085 Uiso 1 1 calc R
H60A H -0.0825 0.4701 0.3274 0.085 Uiso 1 1 calc R
C61 C -0.0023(11) 0.6453(8) 0.2793(6) 0.051(4) Uani 1 1 d .
H61C H 0.0325 0.6672 0.2405 0.076 Uiso 1 1 calc R
H61B H 0.046 0.6471 0.3126 0.076 Uiso 1 1 calc R
H61A H -0.0799 0.6801 0.2912 0.076 Uiso 1 1 calc R
C62 C 0.0970(11) 0.3520(8) 0.2719(6) 0.058(4) Uani 1 1 d .
H62C H 0.11 0.2969 0.2518 0.087 Uiso 1 1 calc R
H62B H 0.0167 0.368 0.2915 0.087 Uiso 1 1 calc R
H62A H 0.1494 0.3487 0.3038 0.087 Uiso 1 1 calc R
C63 C 0.2445(11) 0.3926(8) 0.1919(6) 0.059(4) Uani 1 1 d .
H63C H 0.2561 0.3377 0.1717 0.089 Uiso 1 1 calc R
H63B H 0.2972 0.3884 0.2239 0.089 Uiso 1 1 calc R
H63A H 0.2605 0.4348 0.1606 0.089 Uiso 1 1 calc R
C64 C 0.4196(11) 0.4166(8) 0.3485(6) 0.048(4) Uani 1 1 d .
C65 C 0.4496(16) 0.3218(9) 0.3413(8) 0.088(6) Uani 1 1 d .
H65B H 0.3919 0.3038 0.3187 0.106 Uiso 1 1 calc R
H65A H 0.4486 0.2944 0.3829 0.106 Uiso 1 1 calc R
C66 C 0.5753(18) 0.2945(12) 0.3031(10) 0.127(8) Uani 1 1 d .
H66B H 0.6332 0.3115 0.3261 0.153 Uiso 1 1 calc R
H66A H 0.5966 0.2324 0.298 0.153 Uiso 1 1 calc R
C67 C 0.5740(13) 0.3390(9) 0.2369(8) 0.078(5) Uani 1 1 d .
H67B H 0.6515 0.3234 0.2125 0.093 Uiso 1 1 calc R
H67A H 0.5175 0.321 0.2134 0.093 Uiso 1 1 calc R
C68 C 0.5404(11) 0.4329(9) 0.2474(7) 0.060(4) Uani 1 1 d .
C69 C 0.2939(12) 0.4442(8) 0.3773(6) 0.056(4) Uani 1 1 d .
H69C H 0.2433 0.4277 0.3498 0.084 Uiso 1 1 calc R
H69B H 0.2739 0.5057 0.3825 0.084 Uiso 1 1 calc R
H69A H 0.2836 0.417 0.4182 0.084 Uiso 1 1 calc R
C70 C 0.4949(14) 0.4450(11) 0.3944(7) 0.094(6) Uani 1 1 d .
H70C H 0.4731 0.5065 0.3991 0.142 Uiso 1 1 calc R
H70B H 0.5769 0.4281 0.3777 0.142 Uiso 1 1 calc R
H70A H 0.4821 0.4182 0.4352 0.142 Uiso 1 1 calc R
C71 C 0.5235(12) 0.4736(10) 0.1824(7) 0.080(5) Uani 1 1 d .
H71C H 0.5961 0.4581 0.1544 0.12 Uiso 1 1 calc R
H71B H 0.5011 0.5352 0.1866 0.12 Uiso 1 1 calc R
H71A H 0.4626 0.4534 0.165 0.12 Uiso 1 1 calc R
C72 C 0.6378(13) 0.4662(12) 0.2691(9) 0.109(7) Uani 1 1 d .
H72C H 0.659 0.4379 0.3081 0.163 Uiso 1 1 calc R
H72B H 0.6123 0.5271 0.2762 0.163 Uiso 1 1 calc R
H72A H 0.705 0.4551 0.237 0.163 Uiso 1 1 calc R

loop_
_atom_site_aniso_label
_atom_site_aniso_U_11
_atom_site_aniso_U_22
_atom_site_aniso_U_33
_atom_site_aniso_U_23
_atom_site_aniso_U_13
_atom_site_aniso_U_12
Ce1 0.0325(5) 0.0349(4) 0.0280(4) 0.0020(3) -0.0046(3) -0.0118(4)
Ce2 0.0299(4) 0.0305(4) 0.0318(4) 0.0031(3) -0.0037(3) -0.0067(3)
Ce3 0.0310(5) 0.0369(5) 0.0288(4) 0.0026(3) -0.0026(3) -0.0078(4)
Ce4 0.0321(5) 0.0315(4) 0.0323(5) 0.0029(3) -0.0042(3) -0.0081(3)
O1 0.032(5) 0.046(5) 0.046(5) 0.012(4) -0.007(4) -0.011(4)
O2 0.041(5) 0.038(5) 0.049(5) 0.001(4) -0.009(4) -0.006(4)
O3 0.034(5) 0.062(6) 0.041(5) 0.018(4) -0.010(4) -0.014(4)
O4 0.038(5) 0.046(5) 0.037(5) -0.004(4) -0.006(4) -0.006(4)
N1 0.051(7) 0.038(6) 0.028(6) 0.007(5) -0.004(5) -0.017(5)
N2 0.036(6) 0.023(5) 0.027(6) 0.004(4) 0.004(5) -0.004(5)
N3 0.034(6) 0.046(7) 0.020(6) 0.004(5) -0.007(5) -0.007(5)
N4 0.040(6) 0.037(6) 0.043(7) 0.008(5) -0.006(5) -0.013(5)
N5 0.048(7) 0.045(7) 0.035(6) 0.011(5) -0.006(5) -0.016(6)
N6 0.040(7) 0.054(7) 0.034(7) 0.004(5) -0.004(5) -0.017(6)
N7 0.041(7) 0.050(7) 0.037(7) 0.006(5) -0.009(5) -0.017(6)
N8 0.028(6) 0.045(7) 0.034(6) 0.011(5) 0.001(5) 0.010(5)
C1 0.045(9) 0.053(9) 0.026(8) 0.003(7) 0.002(6) -0.011(7)
C2 0.035(8) 0.074(11) 0.054(10) -0.029(8) 0.015(7) -0.025(8)
C3 0.087(13) 0.075(12) 0.060(11) -0.001(9) 0.013(9) -0.041(10)
C4 0.046(10) 0.047(9) 0.066(10) -0.001(7) 0.012(7) -0.012(8)
C5 0.064(10) 0.029(8) 0.036(8) 0.007(6) 0.012(7) -0.004(7)
C6 0.040(9) 0.078(11) 0.066(11) 0.006(9) -0.006(8) 0.004(8)
C7 0.059(10) 0.062(10) 0.053(10) -0.009(8) 0.016(8) -0.011(8)
C8 0.069(11) 0.047(9) 0.044(9) 0.019(7) -0.012(8) -0.024(8)
C9 0.086(12) 0.075(11) 0.039(9) -0.003(8) 0.008(8) -0.019(9)
C10 0.053(9) 0.034(8) 0.035(8) 0.001(6) -0.010(7) -0.016(7)
C11 0.056(10) 0.051(9) 0.068(11) -0.012(8) -0.022(8) -0.017(8)
C12 0.054(10) 0.065(10) 0.058(10) -0.003(8) -0.009(8) -0.029(8)
C13 0.043(9) 0.064(10) 0.045(9) 0.008(7) -0.013(7) -0.019(7)
C14 0.034(8) 0.050(9) 0.032(8) 0.000(7) -0.004(6) -0.014(7)
C15 0.044(9) 0.066(10) 0.055(10) -0.014(8) 0.003(7) -0.012(8)
C16 0.064(10) 0.067(10) 0.050(10) -0.012(8) -0.021(8) -0.008(8)
C17 0.042(9) 0.060(10) 0.053(9) -0.022(7) -0.005(7) -0.005(7)
C18 0.049(9) 0.062(10) 0.067(10) 0.019(8) -0.010(8) -0.017(8)
C19 0.044(8) 0.043(8) 0.028(8) -0.003(6) -0.005(6) -0.001(7)
C20 0.051(9) 0.046(9) 0.040(9) -0.002(7) 0.015(7) 0.004(7)
C21 0.035(8) 0.064(10) 0.048(9) 0.003(8) 0.008(7) -0.010(8)
C22 0.044(9) 0.052(9) 0.055(9) 0.013(7) -0.009(7) -0.012(7)
C23 0.038(8) 0.033(7) 0.019(7) 0.003(6) 0.001(6) -0.012(6)
C24 0.052(9) 0.055(9) 0.057(10) -0.016(7) -0.011(7) -0.017(7)
C25 0.054(9) 0.047(9) 0.058(10) 0.001(7) 0.000(7) 0.001(7)
C26 0.046(9) 0.053(10) 0.072(11) -0.006(8) -0.018(8) -0.016(7)
C27 0.041(8) 0.067(10) 0.037(8) 0.013(7) -0.016(6) -0.021(7)
C28 0.028(8) 0.048(9) 0.054(9) 0.004(7) -0.010(7) -0.016(7)
C29 0.039(9) 0.054(9) 0.082(11) 0.031(8) -0.019(8) -0.021(7)
C30 0.024(8) 0.075(11) 0.096(13) 0.025(10) 0.003(8) -0.010(8)
C31 0.035(9) 0.063(10) 0.058(10) 0.014(8) 0.001(7) -0.007(7)
C32 0.035(8) 0.045(9) 0.046(9) 0.010(7) -0.005(7) -0.007(7)
C33 0.073(11) 0.061(11) 0.090(13) -0.008(9) -0.013(9) -0.030(9)
C34 0.061(10) 0.076(11) 0.071(11) 0.017(9) -0.032(8) -0.035(9)
C35 0.073(11) 0.046(9) 0.064(10) 0.014(8) -0.022(8) -0.008(8)
C36 0.048(9) 0.053(9) 0.037(8) 0.014(7) -0.015(7) -0.010(7)
C37 0.048(9) 0.057(10) 0.047(9) 0.000(7) -0.027(7) -0.003(8)
C38 0.103(13) 0.057(10) 0.035(9) 0.014(7) -0.018(8) -0.012(9)
C39 0.096(14) 0.091(13) 0.064(12) 0.005(10) -0.026(10) -0.026(11)
C40 0.071(11) 0.065(10) 0.047(10) 0.005(8) -0.018(8) -0.019(8)
C41 0.044(9) 0.066(10) 0.042(9) -0.005(7) -0.016(7) -0.018(8)
C42 0.068(11) 0.056(10) 0.075(11) 0.000(8) -0.044(9) 0.010(8)
C43 0.069(11) 0.045(9) 0.039(9) 0.012(7) 0.007(7) 0.004(8)
C44 0.042(10) 0.117(15) 0.093(13) -0.006(11) -0.027(9) -0.019(10)
C45 0.070(11) 0.074(11) 0.058(10) 0.015(9) -0.018(8) -0.038(9)
C46 0.045(9) 0.059(9) 0.040(9) 0.008(7) -0.005(7) -0.010(8)
C47 0.045(9) 0.048(9) 0.071(11) -0.012(8) 0.007(8) -0.008(8)
C48 0.047(10) 0.048(9) 0.084(12) -0.008(8) 0.010(9) 0.007(8)
C49 0.042(9) 0.070(11) 0.076(12) 0.025(9) -0.019(8) -0.018(8)
C50 0.042(9) 0.055(9) 0.045(9) 0.002(7) -0.008(7) -0.006(8)
C51 0.060(10) 0.083(11) 0.034(9) -0.017(8) 0.021(7) -0.008(8)
C52 0.063(11) 0.071(11) 0.062(11) -0.022(8) -0.003(8) -0.002(9)
C53 0.053(10) 0.083(11) 0.053(10) -0.004(8) -0.015(8) -0.027(8)
C54 0.048(9) 0.059(10) 0.074(11) 0.010(8) -0.001(8) -0.025(8)
C55 0.040(9) 0.042(8) 0.041(8) 0.009(6) -0.004(7) -0.020(7)
C56 0.056(10) 0.076(11) 0.071(11) 0.013(9) -0.032(8) -0.031(9)
C57 0.072(12) 0.096(13) 0.048(10) 0.019(9) -0.039(9) -0.045(10)
C58 0.071(11) 0.062(10) 0.051(10) 0.000(8) -0.009(8) -0.036(9)
C59 0.047(9) 0.049(9) 0.045(9) -0.008(7) 0.005(7) -0.014(7)
C60 0.073(11) 0.043(9) 0.051(10) 0.018(7) -0.005(8) -0.013(8)
C61 0.043(9) 0.060(10) 0.049(9) 0.004(7) -0.010(7) -0.006(7)
C62 0.060(10) 0.052(9) 0.071(11) 0.007(8) -0.009(8) -0.030(8)
C63 0.063(10) 0.044(9) 0.068(11) -0.010(8) 0.000(8) -0.009(8)
C64 0.044(9) 0.056(10) 0.039(9) 0.003(7) -0.001(7) 0.001(7)
C65 0.118(16) 0.048(11) 0.081(13) 0.014(9) -0.021(11) 0.022(10)
C66 0.13(2) 0.072(14) 0.15(2) 0.013(14) -0.015(16) 0.037(13)
C67 0.052(10) 0.062(11) 0.101(14) 0.017(10) 0.000(9) 0.020(8)
C68 0.022(8) 0.065(11) 0.085(12) 0.009(9) -0.013(8) 0.007(7)
C69 0.103(13) 0.043(9) 0.032(8) 0.026(7) -0.019(8) -0.034(9)
C70 0.104(14) 0.114(15) 0.080(13) 0.045(11) -0.052(11) -0.040(12)
C71 0.051(10) 0.089(12) 0.075(12) 0.031(10) 0.034(8) 0.010(9)
C72 0.044(11) 0.135(17) 0.137(18) -0.030(14) -0.024(11) 0.013(11)

loop_
_atom_type_symbol
_atom_type_description
_atom_type_scat_dispersion_real
_atom_type_scat_dispersion_imag
_atom_type_scat_source
C C 0.0033 0.0016 'International Tables Vol C Tables 4.2.6.8 and 6.1.1.4'
H H 0 0 'International Tables Vol C Tables 4.2.6.8 and 6.1.1.4'
Ce Ce -0.2486 2.6331 'International Tables Vol C Tables 4.2.6.8 and 6.1.1.4'
N N 0.0061 0.0033 'International Tables Vol C Tables 4.2.6.8 and 6.1.1.4'
O O 0.0106 0.006 'International Tables Vol C Tables 4.2.6.8 and 6.1.1.4'

loop_
_geom_angle_atom_site_label_1
_geom_angle_atom_site_label_2
_geom_angle_atom_site_label_3
_geom_angle
O4 Ce1 O1 89.1(3)
O4 Ce1 N2 120.5(3)
O1 Ce1 N2 104.9(3)
O4 Ce1 N1 104.7(3)
O1 Ce1 N1 123.5(3)
N2 Ce1 N1 113.1(3)
O1 Ce2 O2 87.8(3)
O1 Ce2 N3 106.5(3)
O2 Ce2 N3 120.8(3)
O1 Ce2 N4 124.1(3)
O2 Ce2 N4 103.2(3)
N3 Ce2 N4 113.2(3)
O3 Ce3 O2 88.0(3)
O3 Ce3 N5 118.8(3)
O2 Ce3 N5 104.8(3)
O3 Ce3 N6 107.2(3)
O2 Ce3 N6 116.6(3)
N5 Ce3 N6 118.1(3)
O3 Ce4 O4 86.8(3)
O3 Ce4 N8 119.2(3)
O4 Ce4 N8 105.0(3)
O3 Ce4 N7 107.7(3)
O4 Ce4 N7 118.5(3)
N8 Ce4 N7 116.5(3)
Ce2 O1 Ce1 178.8(4)
Ce3 O2 Ce2 178.0(4)
Ce3 O3 Ce4 178.4(4)
Ce1 O4 Ce4 178.6(4)
C1 N1 C5 115.4(9)
C1 N1 Ce1 124.0(7)
C5 N1 Ce1 119.0(8)
C10 N2 C14 117.0(9)
C10 N2 Ce1 119.2(7)
C14 N2 Ce1 123.8(7)
C19 N3 C23 118.2(9)
C19 N3 Ce2 118.8(7)
C23 N3 Ce2 122.9(7)
C28 N4 C32 117.3(9)
C28 N4 Ce2 124.3(7)
C32 N4 Ce2 116.9(7)
C41 N5 C37 117.6(10)
C41 N5 Ce3 124.8(7)
C37 N5 Ce3 117.5(7)
C50 N6 C46 115.8(10)
C50 N6 Ce3 125.1(8)
C46 N6 Ce3 119.0(7)
C55 N7 C59 115.4(9)
C55 N7 Ce4 123.8(7)
C59 N7 Ce4 120.8(7)
C68 N8 C64 116.4(10)
C68 N8 Ce4 126.8(8)
C64 N8 Ce4 116.7(7)
N1 C1 C2 111.6(10)
N1 C1 C6 106.6(9)
C2 C1 C6 110.1(11)
N1 C1 C7 112.9(10)
C2 C1 C7 110.3(10)
C6 C1 C7 105.2(11)
C1 C2 C3 113.3(11)
C1 C2 H2B 108.9
C3 C2 H2B 108.9
C1 C2 H2A 108.9
C3 C2 H2A 108.9
H2B C2 H2A 107.7
C4 C3 C2 109.0(11)
C4 C3 H3B 109.9
C2 C3 H3B 109.9
C4 C3 H3A 109.9
C2 C3 H3A 109.9
H3B C3 H3A 108.3
C5 C4 C3 111.5(11)
C5 C4 H4B 109.3
C3 C4 H4B 109.3
C5 C4 H4A 109.3
C3 C4 H4A 109.3
H4B C4 H4A 108
N1 C5 C4 113.2(11)
N1 C5 C8 106.5(9)
C4 C5 C8 107.5(10)
N1 C5 C9 113.5(10)
C4 C5 C9 110.2(10)
C8 C5 C9 105.3(11)
C1 C6 H6C 109.5
C1 C6 H6B 109.5
H6C C6 H6B 109.5
C1 C6 H6A 109.5
H6C C6 H6A 109.5
H6B C6 H6A 109.5
C1 C7 H7C 109.5
C1 C7 H7B 109.5
H7C C7 H7B 109.5
C1 C7 H7A 109.5
H7C C7 H7A 109.5
H7B C7 H7A 109.5
C5 C8 H8C 109.5
C5 C8 H8B 109.5
H8C C8 H8B 109.5
C5 C8 H8A 109.5
H8C C8 H8A 109.5
H8B C8 H8A 109.5
C5 C9 H9C 109.5
C5 C9 H9B 109.5
H9C C9 H9B 109.5
C5 C9 H9A 109.5
H9C C9 H9A 109.5
H9B C9 H9A 109.5
N2 C10 C16 115.4(10)
N2 C10 C11 110.6(10)
C16 C10 C11 109.1(10)
N2 C10 C15 107.4(9)
C16 C10 C15 106.0(10)
C11 C10 C15 107.9(10)
C12 C11 C10 113.4(11)
C12 C11 H11B 108.9
C10 C11 H11B 108.9
C12 C11 H11A 108.9
C10 C11 H11A 108.9
H11B C11 H11A 107.7
C13 C12 C11 110.5(11)
C13 C12 H12B 109.5
C11 C12 H12B 109.5
C13 C12 H12A 109.5
C11 C12 H12A 109.5
H12B C12 H12A 108.1
C12 C13 C14 112.1(10)
C12 C13 H13B 109.2
C14 C13 H13B 109.2
C12 C13 H13A 109.2
C14 C13 H13A 109.2
H13B C13 H13A 107.9
N2 C14 C17 107.8(9)
N2 C14 C18 114.5(9)
C17 C14 C18 105.6(11)
N2 C14 C13 112.1(10)
C17 C14 C13 106.7(10)
C18 C14 C13 109.6(10)
C10 C15 H15C 109.5
C10 C15 H15B 109.5
H15C C15 H15B 109.5
C10 C15 H15A 109.5
H15C C15 H15A 109.5
H15B C15 H15A 109.5
C10 C16 H16C 109.5
C10 C16 H16B 109.5
H16C C16 H16B 109.5
C10 C16 H16A 109.5
H16C C16 H16A 109.5
H16B C16 H16A 109.5
C14 C17 H17C 109.5
C14 C17 H17B 109.5
H17C C17 H17B 109.5
C14 C17 H17A 109.5
H17C C17 H17A 109.5
H17B C17 H17A 109.5
C14 C18 H18C 109.5
C14 C18 H18B 109.5
H18C C18 H18B 109.5
C14 C18 H18A 109.5
H18C C18 H18A 109.5
H18B C18 H18A 109.5
N3 C19 C24 107.0(10)
N3 C19 C25 113.8(10)
C24 C19 C25 105.4(10)
N3 C19 C20 111.5(10)
C24 C19 C20 108.9(10)
C25 C19 C20 109.8(10)
C21 C20 C19 112.2(11)
C21 C20 H20B 109.2
C19 C20 H20B 109.2
C21 C20 H20A 109.2
C19 C20 H20A 109.2
H20B C20 H20A 107.9
C20 C21 C22 110.6(11)
C20 C21 H21B 109.5
C22 C21 H21B 109.5
C20 C21 H21A 109.5
C22 C21 H21A 109.5
H21B C21 H21A 108.1
C23 C22 C21 111.6(10)
C23 C22 H22B 109.3
C21 C22 H22B 109.3
C23 C22 H22A 109.3
C21 C22 H22A 109.3
H22B C22 H22A 108
N3 C23 C22 110.9(9)
N3 C23 C27 113.0(8)
C22 C23 C27 112.0(10)
N3 C23 C26 106.5(9)
C22 C23 C26 108.4(10)
C27 C23 C26 105.7(10)
C19 C24 H24C 109.5
C19 C24 H24B 109.5
H24C C24 H24B 109.5
C19 C24 H24A 109.5
H24C C24 H24A 109.5
H24B C24 H24A 109.5
C19 C25 H25C 109.5
C19 C25 H25B 109.5
H25C C25 H25B 109.5
C19 C25 H25A 109.5
H25C C25 H25A 109.5
H25B C25 H25A 109.5
C23 C26 H26C 109.5
C23 C26 H26B 109.5
H26C C26 H26B 109.5
C23 C26 H26A 109.5
H26C C26 H26A 109.5
H26B C26 H26A 109.5
C23 C27 H27C 109.5
C23 C27 H27B 109.5
H27C C27 H27B 109.5
C23 C27 H27A 109.5
H27C C27 H27A 109.5
H27B C27 H27A 109.5
N4 C28 C29 112.6(11)
N4 C28 C33 114.3(10)
C29 C28 C33 110.8(10)
N4 C28 C34 106.0(9)
C29 C28 C34 108.3(11)
C33 C28 C34 104.2(11)
C28 C29 C30 112.3(11)
C28 C29 H29B 109.1
C30 C29 H29B 109.1
C28 C29 H29A 109.1
C30 C29 H29A 109.1
H29B C29 H29A 107.9
C29 C30 C31 109.9(10)
C29 C30 H30B 109.7
C31 C30 H30B 109.7
C29 C30 H30A 109.7
C31 C30 H30A 109.7
H30B C30 H30A 108.2
C32 C31 C30 112.0(11)
C32 C31 H31B 109.2
C30 C31 H31B 109.2
C32 C31 H31A 109.2
C30 C31 H31A 109.2
H31B C31 H31A 107.9
N4 C32 C36 108.0(9)
N4 C32 C31 110.1(10)
C36 C32 C31 108.6(11)
N4 C32 C35 113.0(10)
C36 C32 C35 107.3(10)
C31 C32 C35 109.8(10)
C28 C33 H33C 109.5
C28 C33 H33B 109.5
H33C C33 H33B 109.5
C28 C33 H33A 109.5
H33C C33 H33A 109.5
H33B C33 H33A 109.5
C28 C34 H34C 109.5
C28 C34 H34B 109.5
H34C C34 H34B 109.5
C28 C34 H34A 109.5
H34C C34 H34A 109.5
H34B C34 H34A 109.5
C32 C35 H35C 109.5
C32 C35 H35B 109.5
H35C C35 H35B 109.5
C32 C35 H35A 109.5
H35C C35 H35A 109.5
H35B C35 H35A 109.5
C32 C36 H36C 109.5
C32 C36 H36B 109.5
H36C C36 H36B 109.5
C32 C36 H36A 109.5
H36C C36 H36A 109.5
H36B C36 H36A 109.5
N5 C37 C43 108.7(9)
N5 C37 C42 114.8(11)
C43 C37 C42 105.6(11)
N5 C37 C38 109.9(10)
C43 C37 C38 107.3(11)
C42 C37 C38 110.3(11)
C39 C38 C37 112.5(12)
C39 C38 H38B 109.1
C37 C38 H38B 109.1
C39 C38 H38A 109.1
C37 C38 H38A 109.1
H38B C38 H38A 107.8
C38 C39 C40 109.2(12)
C38 C39 H39B 109.8
C40 C39 H39B 109.8
C38 C39 H39A 109.8
C40 C39 H39A 109.8
H39B C39 H39A 108.3
C41 C40 C39 113.2(12)
C41 C40 H40B 108.9
C39 C40 H40B 108.9
C41 C40 H40A 108.9
C39 C40 H40A 108.9
H40B C40 H40A 107.7
N5 C41 C40 111.6(11)
N5 C41 C45 107.1(10)
C40 C41 C45 107.7(12)
N5 C41 C44 114.0(12)
C40 C41 C44 109.6(11)
C45 C41 C44 106.5(11)
C37 C42 H42C 109.5
C37 C42 H42B 109.5
H42C C42 H42B 109.5
C37 C42 H42A 109.5
H42C C42 H42A 109.5
H42B C42 H42A 109.5
C37 C43 H43C 109.5
C37 C43 H43B 109.5
H43C C43 H43B 109.5
C37 C43 H43A 109.5
H43C C43 H43A 109.5
H43B C43 H43A 109.5
C41 C44 H44C 109.5
C41 C44 H44B 109.5
H44C C44 H44B 109.5
C41 C44 H44A 109.5
H44C C44 H44A 109.5
H44B C44 H44A 109.5
C41 C45 H45C 109.5
C41 C45 H45B 109.5
H45C C45 H45B 109.5
C41 C45 H45A 109.5
H45C C45 H45A 109.5
H45B C45 H45A 109.5
N6 C46 C52 107.1(10)
N6 C46 C47 110.3(10)
C52 C46 C47 107.7(11)
N6 C46 C51 114.3(11)
C52 C46 C51 106.6(11)
C47 C46 C51 110.4(11)
C48 C47 C46 113.3(11)
C48 C47 H47B 108.9
C46 C47 H47B 108.9
C48 C47 H47A 108.9
C46 C47 H47A 108.9
H47B C47 H47A 107.7
C47 C48 C49 108.0(11)
C47 C48 H48B 110.1
C49 C48 H48B 110.1
C47 C48 H48A 110.1
C49 C48 H48A 110.1
H48B C48 H48A 108.4
C48 C49 C50 113.6(12)
C48 C49 H49B 108.8
C50 C49 H49B 108.8
C48 C49 H49A 108.8
C50 C49 H49A 108.8
H49B C49 H49A 107.7
N6 C50 C53 106.6(10)
N6 C50 C54 113.2(10)
C53 C50 C54 106.6(11)
N6 C50 C49 112.0(11)
C53 C50 C49 108.1(11)
C54 C50 C49 110.0(11)
C46 C51 H51C 109.5
C46 C51 H51B 109.5
H51C C51 H51B 109.5
C46 C51 H51A 109.5
H51C C51 H51A 109.5
H51B C51 H51A 109.5
C46 C52 H52C 109.5
C46 C52 H52B 109.5
H52C C52 H52B 109.5
C46 C52 H52A 109.5
H52C C52 H52A 109.5
H52B C52 H52A 109.5
C50 C53 H53C 109.5
C50 C53 H53B 109.5
H53C C53 H53B 109.5
C50 C53 H53A 109.5
H53C C53 H53A 109.5
H53B C53 H53A 109.5
C50 C54 H54C 109.5
C50 C54 H54B 109.5
H54C C54 H54B 109.5
C50 C54 H54A 109.5
H54C C54 H54A 109.5
H54B C54 H54A 109.5
N7 C55 C60 114.2(10)
N7 C55 C56 111.9(11)
C60 C55 C56 111.6(10)
N7 C55 C61 106.3(9)
C60 C55 C61 105.1(10)
C56 C55 C61 107.0(10)
C55 C56 C57 111.6(11)
C55 C56 H56B 109.3
C57 C56 H56B 109.3
C55 C56 H56A 109.3
C57 C56 H56A 109.3
H56B C56 H56A 108
C58 C57 C56 110.4(11)
C58 C57 H57B 109.6
C56 C57 H57B 109.6
C58 C57 H57A 109.6
C56 C57 H57A 109.6
H57B C57 H57A 108.1
C57 C58 C59 111.8(11)
C57 C58 H58B 109.3
C59 C58 H58B 109.3
C57 C58 H58A 109.3
C59 C58 H58A 109.3
H58B C58 H58A 107.9
C63 C59 C58 107.0(11)
C63 C59 N7 105.9(9)
C58 C59 N7 111.4(11)
C63 C59 C62 108.8(11)
C58 C59 C62 111.3(10)
N7 C59 C62 112.0(10)
C55 C60 H60C 109.5
C55 C60 H60B 109.5
H60C C60 H60B 109.5
C55 C60 H60A 109.5
H60C C60 H60A 109.5
H60B C60 H60A 109.5
C55 C61 H61C 109.5
C55 C61 H61B 109.5
H61C C61 H61B 109.5
C55 C61 H61A 109.5
H61C C61 H61A 109.5
H61B C61 H61A 109.5
C59 C62 H62C 109.5
C59 C62 H62B 109.5
H62C C62 H62B 109.5
C59 C62 H62A 109.5
H62C C62 H62A 109.5
H62B C62 H62A 109.5
C59 C63 H63C 109.5
C59 C63 H63B 109.5
H63C C63 H63B 109.5
C59 C63 H63A 109.5
H63C C63 H63A 109.5
H63B C63 H63A 109.5
N8 C64 C65 110.7(11)
N8 C64 C69 107.6(10)
C65 C64 C69 109.0(12)
N8 C64 C70 111.8(11)
C65 C64 C70 110.8(12)
C69 C64 C70 106.8(12)
C64 C65 C66 108.8(14)
C64 C65 H65B 109.9
C66 C65 H65B 109.9
C64 C65 H65A 109.9
C66 C65 H65A 109.9
H65B C65 H65A 108.3
C67 C66 C65 108.7(14)
C67 C66 H66B 110
C65 C66 H66B 110
C67 C66 H66A 110
C65 C66 H66A 110
H66B C66 H66A 108.3
C68 C67 C66 107.8(14)
C68 C67 H67B 110.2
C66 C67 H67B 110.2
C68 C67 H67A 110.2
C66 C67 H67A 110.2
H67B C67 H67A 108.5
N8 C68 C67 112.9(12)
N8 C68 C72 113.6(13)
C67 C68 C72 111.8(12)
N8 C68 C71 106.5(10)
C67 C68 C71 106.1(13)
C72 C68 C71 105.2(13)
C64 C69 H69C 109.5
C64 C69 H69B 109.5
H69C C69 H69B 109.5
C64 C69 H69A 109.5
H69C C69 H69A 109.5
H69B C69 H69A 109.5
C64 C70 H70C 109.5
C64 C70 H70B 109.5
H70C C70 H70B 109.5
C64 C70 H70A 109.5
H70C C70 H70A 109.5
H70B C70 H70A 109.5
C68 C71 H71C 109.5
C68 C71 H71B 109.5
H71C C71 H71B 109.5
C68 C71 H71A 109.5
H71C C71 H71A 109.5
H71B C71 H71A 109.5
C68 C72 H72C 109.5
C68 C72 H72B 109.5
H72C C72 H72B 109.5
C68 C72 H72A 109.5
H72C C72 H72A 109.5
H72B C72 H72A 109.5

loop_
_geom_bond_atom_site_label_1
_geom_bond_atom_site_label_2
_geom_bond_distance
Ce1 O4 2.126(8)
Ce1 O1 2.157(8)
Ce1 N2 2.276(9)
Ce1 N1 2.281(9)
Ce2 O1 2.140(8)
Ce2 O2 2.146(8)
Ce2 N3 2.302(9)
Ce2 N4 2.303(9)
Ce3 O3 2.123(8)
Ce3 O2 2.145(8)
Ce3 N5 2.275(9)
Ce3 N6 2.283(9)
Ce4 O3 2.166(8)
Ce4 O4 2.179(8)
Ce4 N8 2.294(9)
Ce4 N7 2.297(9)
N1 C1 1.464(14)
N1 C5 1.478(14)
N2 C10 1.460(14)
N2 C14 1.482(14)
N3 C19 1.474(14)
N3 C23 1.500(13)
N4 C28 1.461(14)
N4 C32 1.484(14)
N5 C41 1.447(14)
N5 C37 1.464(15)
N6 C50 1.453(14)
N6 C46 1.503(15)
N7 C55 1.489(15)
N7 C59 1.523(15)
N8 C68 1.445(15)
N8 C64 1.495(14)
C1 C2 1.531(16)
C1 C6 1.549(16)
C1 C7 1.555(17)
C2 C3 1.540(18)
C2 H2B 0.99
C2 H2A 0.99
C3 C4 1.515(18)
C3 H3B 0.99
C3 H3A 0.99
C4 C5 1.514(16)
C4 H4B 0.99
C4 H4A 0.99
C5 C8 1.549(17)
C5 C9 1.564(17)
C6 H6C 0.98
C6 H6B 0.98
C6 H6A 0.98
C7 H7C 0.98
C7 H7B 0.98
C7 H7A 0.98
C8 H8C 0.98
C8 H8B 0.98
C8 H8A 0.98
C9 H9C 0.98
C9 H9B 0.98
C9 H9A 0.98
C10 C16 1.506(16)
C10 C11 1.536(16)
C10 C15 1.548(16)
C11 C12 1.496(17)
C11 H11B 0.99
C11 H11A 0.99
C12 C13 1.493(17)
C12 H12B 0.99
C12 H12A 0.99
C13 C14 1.559(15)
C13 H13B 0.99
C13 H13A 0.99
C14 C17 1.540(16)
C14 C18 1.545(16)
C15 H15C 0.98
C15 H15B 0.98
C15 H15A 0.98
C16 H16C 0.98
C16 H16B 0.98
C16 H16A 0.98
C17 H17C 0.98
C17 H17B 0.98
C17 H17A 0.98
C18 H18C 0.98
C18 H18B 0.98
C18 H18A 0.98
C19 C24 1.527(15)
C19 C25 1.530(16)
C19 C20 1.532(16)
C20 C21 1.499(16)
C20 H20B 0.99
C20 H20A 0.99
C21 C22 1.521(17)
C21 H21B 0.99
C21 H21A 0.99
C22 C23 1.519(15)
C22 H22B 0.99
C22 H22A 0.99
C23 C27 1.533(14)
C23 C26 1.546(16)
C24 H24C 0.98
C24 H24B 0.98
C24 H24A 0.98
C25 H25C 0.98
C25 H25B 0.98
C25 H25A 0.98
C26 H26C 0.98
C26 H26B 0.98
C26 H26A 0.98
C27 H27C 0.98
C27 H27B 0.98
C27 H27A 0.98
C28 C29 1.510(17)
C28 C33 1.538(17)
C28 C34 1.550(16)
C29 C30 1.525(17)
C29 H29B 0.99
C29 H29A 0.99
C30 C31 1.543(17)
C30 H30B 0.99
C30 H30A 0.99
C31 C32 1.526(16)
C31 H31B 0.99
C31 H31A 0.99
C32 C36 1.522(15)
C32 C35 1.564(16)
C33 H33C 0.98
C33 H33B 0.98
C33 H33A 0.98
C34 H34C 0.98
C34 H34B 0.98
C34 H34A 0.98
C35 H35C 0.98
C35 H35B 0.98
C35 H35A 0.98
C36 H36C 0.98
C36 H36B 0.98
C36 H36A 0.98
C37 C43 1.536(16)
C37 C42 1.543(17)
C37 C38 1.555(18)
C38 C39 1.512(18)
C38 H38B 0.99
C38 H38A 0.99
C39 C40 1.548(18)
C39 H39B 0.99
C39 H39A 0.99
C40 C41 1.511(17)
C40 H40B 0.99
C40 H40A 0.99
C41 C45 1.514(17)
C41 C44 1.548(18)
C42 H42C 0.98
C42 H42B 0.98
C42 H42A 0.98
C43 H43C 0.98
C43 H43B 0.98
C43 H43A 0.98
C44 H44C 0.98
C44 H44B 0.98
C44 H44A 0.98
C45 H45C 0.98
C45 H45B 0.98
C45 H45A 0.98
C46 C52 1.513(16)
C46 C47 1.530(17)
C46 C51 1.536(16)
C47 C48 1.490(17)
C47 H47B 0.99
C47 H47A 0.99
C48 C49 1.511(18)
C48 H48B 0.99
C48 H48A 0.99
C49 C50 1.543(17)
C49 H49B 0.99
C49 H49A 0.99
C50 C53 1.528(17)
C50 C54 1.542(16)
C51 H51C 0.98
C51 H51B 0.98
C51 H51A 0.98
C52 H52C 0.98
C52 H52B 0.98
C52 H52A 0.98
C53 H53C 0.98
C53 H53B 0.98
C53 H53A 0.98
C54 H54C 0.98
C54 H54B 0.98
C54 H54A 0.98
C55 C60 1.521(16)
C55 C56 1.532(16)
C55 C61 1.543(16)
C56 C57 1.538(18)
C56 H56B 0.99
C56 H56A 0.99
C57 C58 1.490(18)
C57 H57B 0.99
C57 H57A 0.99
C58 C59 1.522(17)
C58 H58B 0.99
C58 H58A 0.99
C59 C63 1.515(16)
C59 C62 1.545(16)
C60 H60C 0.98
C60 H60B 0.98
C60 H60A 0.98
C61 H61C 0.98
C61 H61B 0.98
C61 H61A 0.98
C62 H62C 0.98
C62 H62B 0.98
C62 H62A 0.98
C63 H63C 0.98
C63 H63B 0.98
C63 H63A 0.98
C64 C65 1.511(18)
C64 C69 1.524(17)
C64 C70 1.560(18)
C65 C66 1.59(2)
C65 H65B 0.99
C65 H65A 0.99
C66 C67 1.58(2)
C66 H66B 0.99
C66 H66A 0.99
C67 C68 1.505(19)
C67 H67B 0.99
C67 H67A 0.99
C68 C72 1.514(19)
C68 C71 1.550(18)
C69 H69C 0.98
C69 H69B 0.98
C69 H69A 0.98
C70 H70C 0.98
C70 H70B 0.98
C70 H70A 0.98
C71 H71C 0.98
C71 H71B 0.98
C71 H71A 0.98
C72 H72C 0.98
C72 H72B 0.98
C72 H72A 0.98
